data_7040957
loop_
_publ_author_name
'Feng, Yong-An'
'Qiu, Hao'
'Yang, Sa-Sha'
'Du, Jiang'
'Zhang, Tong-Lai'

_publ_section_title
;
 Carbonyl-bridged energetic materials: biomimetic synthesis, organic
 catalytic synthesis, and energetic performances.
;
_journal_issue 43
_journal_name_full 'Dalton transactions (Cambridge, England : 2003)'
_journal_page_first 17117
_journal_page_last 17122
_journal_paper_doi 10.1039/c6dt03271k
_journal_volume 45
_journal_year 2016
_chemical_formula_sum 'C5 H16 N16'
_chemical_formula_weight 300.34
_chemical_name_systematic AG2btm
_space_group_IT_number 4
_symmetry_cell_setting monoclinic
_symmetry_space_group_name_Hall 'P 2yb'
_symmetry_space_group_name_H-M 'P 1 21 1'
_atom_sites_solution_hydrogens geom
_atom_sites_solution_primary direct
_atom_sites_solution_secondary difmap
_audit_creation_method SHELXL-97
_audit_update_record
;
2016-07-30 deposited with the CCDC.
2016-10-17 downloaded from the CCDC.
;
_cell_angle_alpha 90.00
_cell_angle_beta 93.512(3)
_cell_angle_gamma 90.00
_cell_formula_units_Z 2
_cell_length_a 4.4701(14)
_cell_length_b 17.557(6)
_cell_length_c 8.400(3)
_cell_measurement_reflns_used 2694
_cell_measurement_temperature 153(2)
_cell_measurement_theta_max 31.492
_cell_measurement_theta_min 2.320
_cell_volume 658.0(4)
_computing_cell_refinement 'CrystalClear (Rigaku Inc., 2008)'
_computing_data_collection 'CrystalClear (Rigaku Inc., 2008)'
_computing_data_reduction 'CrystalClear (Rigaku Inc., 2008)'
_computing_structure_refinement 'SHELXL-97 (Sheldrick, 1997)'
_computing_structure_solution 'SHELXS-97 (Sheldrick, 1990)'
_diffrn_ambient_temperature 153(2)
_diffrn_detector_area_resol_mean 28.5714
_diffrn_measured_fraction_theta_full 0.988
_diffrn_measured_fraction_theta_max 0.988
_diffrn_measurement_device_type AFC10/Saturn724+
_diffrn_measurement_method 'phi and omega scans'
_diffrn_radiation_monochromator graphite
_diffrn_radiation_source 'Rotating Anode'
_diffrn_radiation_type MoK\a
_diffrn_radiation_wavelength 0.71073
_diffrn_reflns_av_R_equivalents 0.0257
_diffrn_reflns_av_sigmaI/netI 0.0507
_diffrn_reflns_limit_h_max 6
_diffrn_reflns_limit_h_min -6
_diffrn_reflns_limit_k_max 25
_diffrn_reflns_limit_k_min -25
_diffrn_reflns_limit_l_max 12
_diffrn_reflns_limit_l_min -12
_diffrn_reflns_number 6559
_diffrn_reflns_theta_full 31.54
_diffrn_reflns_theta_max 31.54
_diffrn_reflns_theta_min 2.43
_diffrn_standards_decay_% 0
_diffrn_standards_interval_count 0
_diffrn_standards_interval_time 0
_diffrn_standards_number 0
_exptl_absorpt_coefficient_mu 0.116
_exptl_absorpt_correction_T_max 0.9919
_exptl_absorpt_correction_T_min 0.9412
_exptl_absorpt_correction_type multi-scan
_exptl_crystal_colour Colorless
_exptl_crystal_density_diffrn 1.516
_exptl_crystal_density_method 'not measured'
_exptl_crystal_description Prism
_exptl_crystal_F_000 316
_exptl_crystal_size_max 0.53
_exptl_crystal_size_mid 0.32
_exptl_crystal_size_min 0.07
_refine_diff_density_max 0.183
_refine_diff_density_min -0.186
_refine_diff_density_rms 0.042
_refine_ls_abs_structure_details 'Flack H D (1983), Acta Cryst. A39, 876-881'
_refine_ls_abs_structure_Flack -0.5(16)
_refine_ls_extinction_method none
_refine_ls_goodness_of_fit_ref 0.999
_refine_ls_hydrogen_treatment mixed
_refine_ls_matrix_type full
_refine_ls_number_parameters 246
_refine_ls_number_reflns 3615
_refine_ls_number_restraints 1
_refine_ls_restrained_S_all 0.999
_refine_ls_R_factor_all 0.0441
_refine_ls_R_factor_gt 0.0342
_refine_ls_shift/su_max 0.000
_refine_ls_shift/su_mean 0.000
_refine_ls_structure_factor_coef Fsqd
_refine_ls_weighting_details 'calc w=1/[\s^2^(Fo^2^)+(0.0195P)^2^+0.0000P] where P=(Fo^2^+2Fc^2^)/3'
_refine_ls_weighting_scheme calc
_refine_ls_wR_factor_gt 0.0558
_refine_ls_wR_factor_ref 0.0603
_reflns_number_gt 2975
_reflns_number_total 3615
_reflns_threshold_expression >2sigma(I)
_cod_data_source_file c6dt03271k2.cif
_cod_data_source_block bn4391
_cod_depositor_comments
;
The following automatic conversions were performed:

'_symmetry_cell_setting' value 'Monoclinic' changed to 'monoclinic'
according to
/usr/data/users/saulius/crontab/automatic-downloads/rss-feeds/RSC/lib/dictionaries/cif_core.dic
dictionary named 'cif_core.dic' version 2.4.2 from 2011-04-26.

Automatic conversion script
Id: cif_fix_values 4268 2015-11-12 08:31:59Z antanas 

 Adding full bibliography for 7040954--7040958.cif.

The following automatic conversions were performed:

'_exptl_absorpt_correction_type' value 'Multi-scans' was replaced
with the value 'multi-scan' as specified in the replacement file
'src/cod-tools/trunk/data/replacement-values/replacement_values.lst'.

Automatic conversion script
Id: cif_fix_values 5376 2017-05-30 11:51:03Z andrius 
;
_cod_original_sg_symbol_H-M P2(1)
_cod_database_code 7040957

loop_
_symmetry_equiv_pos_as_xyz
'x, y, z'
'-x, y+1/2, -z'

loop_
_atom_site_label
_atom_site_type_symbol
_atom_site_fract_x
_atom_site_fract_y
_atom_site_fract_z
_atom_site_U_iso_or_equiv
_atom_site_adp_type
_atom_site_occupancy
_atom_site_symmetry_multiplicity
_atom_site_calc_flag
_atom_site_refinement_flags
N1 N 0.9864(3) 0.24102(7) 0.56161(14) 0.0222(3) Uani 1 1 d .
N2 N 1.1058(3) 0.29996(7) 0.64564(15) 0.0235(3) Uani 1 1 d .
N3 N 1.0006(3) 0.36397(7) 0.58434(15) 0.0262(3) Uani 1 1 d .
N4 N 0.8056(3) 0.34850(7) 0.45877(15) 0.0249(3) Uani 1 1 d .
N5 N 0.9449(3) 0.23104(7) 0.08432(14) 0.0200(3) Uani 1 1 d .
N6 N 1.1226(3) 0.17888(7) 0.01799(14) 0.0224(3) Uani 1 1 d .
N7 N 1.1068(3) 0.11466(7) 0.09613(15) 0.0251(3) Uani 1 1 d .
N8 N 0.9179(3) 0.12256(7) 0.21528(15) 0.0246(3) Uani 1 1 d .
N9 N 0.8050(3) 0.45498(8) 0.98796(16) 0.0242(3) Uani 1 1 d .
N10 N 0.9979(3) 0.41847(8) 1.10294(17) 0.0246(3) Uani 1 1 d .
N11 N 0.4300(3) 0.46064(8) 0.79176(17) 0.0252(3) Uani 1 1 d .
N12 N 0.5609(3) 0.34431(7) 0.90402(16) 0.0226(3) Uani 1 1 d .
N13 N 0.3993(3) 0.11494(7) 0.65641(15) 0.0225(3) Uani 1 1 d .
N14 N 0.6088(3) 0.12577(8) 0.78741(16) 0.0258(3) Uani 1 1 d .
N15 N 0.1360(3) 0.03185(9) 0.49109(17) 0.0258(3) Uani 1 1 d .
N16 N 0.5040(3) -0.01337(8) 0.67008(16) 0.0238(3) Uani 1 1 d .
C1 C 0.8026(3) 0.27308(8) 0.44803(18) 0.0180(3) Uani 1 1 d .
C2 C 0.6253(3) 0.23030(9) 0.31960(17) 0.0228(3) Uani 1 1 d .
H2A H 0.5057 0.1902 0.3687 0.027 Uiso 1 1 calc R
H2B H 0.4847 0.2657 0.2616 0.027 Uiso 1 1 calc R
C3 C 0.8253(3) 0.19466(8) 0.20456(16) 0.0181(3) Uani 1 1 d .
C4 C 0.6007(3) 0.41899(8) 0.89522(17) 0.0186(3) Uani 1 1 d .
C5 C 0.3479(3) 0.04392(8) 0.60706(16) 0.0191(3) Uani 1 1 d .
H9 H 0.822(4) 0.5041(12) 0.970(2) 0.040(5) Uiso 1 1 d .
H10A H 0.889(4) 0.4011(11) 1.173(2) 0.035(5) Uiso 1 1 d .
H10B H 1.083(4) 0.3746(12) 1.054(2) 0.042(5) Uiso 1 1 d .
H11A H 0.445(4) 0.5095(11) 0.802(2) 0.035(5) Uiso 1 1 d .
H11B H 0.274(5) 0.4356(12) 0.734(2) 0.053(6) Uiso 1 1 d .
H12A H 0.434(4) 0.3223(11) 0.837(2) 0.040(5) Uiso 1 1 d .
H12B H 0.697(5) 0.3184(12) 0.962(2) 0.047(6) Uiso 1 1 d .
H13 H 0.271(4) 0.1546(11) 0.629(2) 0.040(5) Uiso 1 1 d .
H14A H 0.510(4) 0.1515(11) 0.878(2) 0.040(5) Uiso 1 1 d .
H14B H 0.742(5) 0.1604(14) 0.768(3) 0.063(7) Uiso 1 1 d .
H15A H 0.064(5) 0.0657(14) 0.423(2) 0.063(7) Uiso 1 1 d .
H15B H 0.098(4) -0.0140(11) 0.460(2) 0.027(5) Uiso 1 1 d .
H16A H 0.472(4) -0.0613(11) 0.640(2) 0.042(6) Uiso 1 1 d .
H16B H 0.666(4) -0.0051(11) 0.757(2) 0.045(5) Uiso 1 1 d .

loop_
_atom_site_aniso_label
_atom_site_aniso_U_11
_atom_site_aniso_U_22
_atom_site_aniso_U_33
_atom_site_aniso_U_23
_atom_site_aniso_U_13
_atom_site_aniso_U_12
N1 0.0269(7) 0.0170(6) 0.0221(6) 0.0000(5) -0.0031(5) 0.0015(6)
N2 0.0268(7) 0.0190(6) 0.0244(7) -0.0031(5) -0.0015(5) 0.0003(6)
N3 0.0313(7) 0.0204(7) 0.0264(7) -0.0006(5) -0.0029(6) 0.0002(6)
N4 0.0316(7) 0.0183(7) 0.0242(7) -0.0013(5) -0.0040(5) 0.0032(6)
N5 0.0235(6) 0.0163(6) 0.0200(6) 0.0005(5) -0.0003(5) 0.0004(6)
N6 0.0241(7) 0.0203(7) 0.0223(6) -0.0033(5) -0.0025(5) 0.0023(6)
N7 0.0313(7) 0.0203(7) 0.0235(7) -0.0023(5) -0.0014(5) 0.0019(6)
N8 0.0331(7) 0.0167(6) 0.0237(6) 0.0013(5) -0.0008(5) 0.0046(6)
N9 0.0293(7) 0.0171(7) 0.0254(7) 0.0041(5) -0.0045(5) -0.0033(6)
N10 0.0254(7) 0.0255(7) 0.0225(7) 0.0019(6) -0.0024(6) 0.0007(7)
N11 0.0320(8) 0.0148(7) 0.0281(7) 0.0012(6) -0.0043(6) 0.0013(6)
N12 0.0250(7) 0.0174(7) 0.0243(7) 0.0013(5) -0.0065(6) -0.0008(6)
N13 0.0246(7) 0.0174(6) 0.0248(6) -0.0008(5) -0.0039(5) 0.0004(6)
N14 0.0275(7) 0.0266(7) 0.0228(7) -0.0048(6) -0.0034(5) -0.0060(7)
N15 0.0319(8) 0.0177(7) 0.0263(7) 0.0021(6) -0.0095(6) 0.0002(6)
N16 0.0274(7) 0.0188(7) 0.0243(7) 0.0025(5) -0.0058(6) -0.0003(6)
C1 0.0170(7) 0.0181(7) 0.0191(6) -0.0001(5) 0.0023(5) 0.0011(6)
C2 0.0199(7) 0.0234(8) 0.0247(8) -0.0013(6) -0.0019(6) -0.0006(7)
C3 0.0184(7) 0.0161(7) 0.0190(7) -0.0013(5) -0.0049(5) -0.0010(6)
C4 0.0208(7) 0.0174(7) 0.0180(7) -0.0003(6) 0.0035(6) -0.0004(6)
C5 0.0185(7) 0.0192(8) 0.0198(7) 0.0032(6) 0.0023(6) -0.0018(6)

loop_
_atom_type_symbol
_atom_type_description
_atom_type_scat_dispersion_real
_atom_type_scat_dispersion_imag
_atom_type_scat_source
C C 0.0033 0.0016 'International Tables Vol C Tables 4.2.6.8 and 6.1.1.4'
H H 0.0000 0.0000 'International Tables Vol C Tables 4.2.6.8 and 6.1.1.4'
N N 0.0061 0.0033 'International Tables Vol C Tables 4.2.6.8 and 6.1.1.4'

loop_
_geom_angle_atom_site_label_1
_geom_angle_atom_site_label_2
_geom_angle_atom_site_label_3
_geom_angle
C1 N1 N2 104.84(12)
N3 N2 N1 109.41(12)
N2 N3 N4 109.40(12)
C1 N4 N3 104.84(12)
C3 N5 N6 105.08(11)
N7 N6 N5 108.97(12)
N6 N7 N8 109.72(12)
C3 N8 N7 104.60(12)
C4 N9 N10 123.87(13)
C4 N9 H9 115.4(12)
N10 N9 H9 120.7(12)
N9 N10 H10A 106.6(13)
N9 N10 H10B 108.1(11)
H10A N10 H10B 105.7(17)
C4 N11 H11A 116.1(12)
C4 N11 H11B 117.3(13)
H11A N11 H11B 124.6(18)
C4 N12 H12A 119.5(12)
C4 N12 H12B 116.9(14)
H12A N12 H12B 121.9(17)
C5 N13 N14 117.54(12)
C5 N13 H13 122.3(11)
N14 N13 H13 117.9(11)
N13 N14 H14A 110.4(10)
N13 N14 H14B 112.2(14)
H14A N14 H14B 99.3(17)
C5 N15 H15A 126.0(15)
C5 N15 H15B 119.2(11)
H15A N15 H15B 112.5(19)
C5 N16 H16A 122.4(13)
C5 N16 H16B 121.4(11)
H16A N16 H16B 116.2(17)
N4 C1 N1 111.51(13)
N4 C1 C2 123.42(13)
N1 C1 C2 125.02(13)
C3 C2 C1 111.36(12)
C3 C2 H2A 109.4
C1 C2 H2A 109.4
C3 C2 H2B 109.4
C1 C2 H2B 109.4
H2A C2 H2B 108.0
N8 C3 N5 111.63(13)
N8 C3 C2 123.35(13)
N5 C3 C2 124.94(13)
N9 C4 N12 121.95(14)
N9 C4 N11 117.81(14)
N12 C4 N11 120.23(14)
N16 C5 N13 120.93(14)
N16 C5 N15 120.51(14)
N13 C5 N15 118.57(13)

loop_
_geom_bond_atom_site_label_1
_geom_bond_atom_site_label_2
_geom_bond_distance
N1 C1 1.3438(18)
N1 N2 1.3445(17)
N2 N3 1.3113(18)
N3 N4 1.3543(17)
N4 C1 1.3274(19)
N5 C3 1.3342(18)
N5 N6 1.3543(17)
N6 N7 1.3089(18)
N7 N8 1.3557(18)
N8 C3 1.3332(19)
N9 C4 1.3241(19)
N9 N10 1.4089(19)
N9 H9 0.88(2)
N10 H10A 0.84(2)
N10 H10B 0.96(2)
N11 C4 1.3383(19)
N11 H11A 0.865(19)
N11 H11B 0.94(2)
N12 C4 1.3259(19)
N12 H12A 0.864(19)
N12 H12B 0.88(2)
N13 C5 1.3297(19)
N13 N14 1.4133(17)
N13 H13 0.925(18)
N14 H14A 1.011(19)
N14 H14B 0.87(2)
N15 C5 1.3334(19)
N15 H15A 0.87(2)
N15 H15B 0.860(18)
N16 C5 1.3166(19)
N16 H16A 0.89(2)
N16 H16B 1.01(2)
C1 C2 1.500(2)
C2 C3 1.493(2)
C2 H2A 0.9900
C2 H2B 0.9900

loop_
_geom_torsion_atom_site_label_1
_geom_torsion_atom_site_label_2
_geom_torsion_atom_site_label_3
_geom_torsion_atom_site_label_4
_geom_torsion
C1 N1 N2 N3 -0.56(16)
N1 N2 N3 N4 0.71(16)
N2 N3 N4 C1 -0.56(16)
C3 N5 N6 N7 0.12(14)
N5 N6 N7 N8 0.28(15)
N6 N7 N8 C3 -0.56(15)
N3 N4 C1 N1 0.21(17)
N3 N4 C1 C2 -177.22(14)
N2 N1 C1 N4 0.21(17)
N2 N1 C1 C2 177.58(14)
N4 C1 C2 C3 109.36(17)
N1 C1 C2 C3 -67.72(19)
N7 N8 C3 N5 0.65(15)
N7 N8 C3 C2 -176.31(12)
N6 N5 C3 N8 -0.49(14)
N6 N5 C3 C2 176.41(12)
C1 C2 C3 N8 95.78(16)
C1 C2 C3 N5 -80.77(17)
N10 N9 C4 N12 0.2(2)
N10 N9 C4 N11 179.43(15)
N14 N13 C5 N16 -5.2(2)
N14 N13 C5 N15 175.34(14)
